data_4508755
loop_
_publ_author_name
'Garc\'ia-Couceiro, Urko'
'Castillo, Oscar'
'Luque, Antonio'
'Garc\'ia-Ter\'an, Juan P.'
'Beobide, Garikoitz'
'Rom\'an, Pascual'

_publ_contact_author
;
 Oscar Castillo. Departamento de Quimica Inorganica.
 Facultad de Ciencia y Tecnologia
 Universidad del Pais Vasco,  Apdo. 644, E-48080 Bilbao, Spain
;
_publ_section_title
;
 Rational Design of 2D Magnetic Metal&#x2212;Organic Coordination Polymers
 Assembled from Oxalato and Dipyridyl Spacers
;
_journal_issue 8
_journal_name_full 'Crystal Growth &amp; Design'
_journal_page_first 1839
_journal_paper_doi 10.1021/cg0601608
_journal_volume 6
_journal_year 2006
_chemical_compound_source 'synthesis as described'
_chemical_formula_moiety 'C14 H12 Cu N2 O4'
_chemical_formula_structural 'C14 H12 Cu N2 O4'
_chemical_formula_sum 'C14 H12 Cu N2 O4'
_chemical_formula_weight 335.80
_chemical_name_systematic
;
catena-[(mu-oxalato)(mu-1,2-bis(4-pyridyl)ethane)Copper(II)]
;
_space_group_IT_number 15
_symmetry_cell_setting monoclinic
_symmetry_Int_Tables_number 15
_symmetry_space_group_name_Hall '-C 2yc'
_symmetry_space_group_name_H-M 'C 1 2/c 1'
_atom_sites_solution_hydrogens geom
_atom_sites_solution_primary direct
_atom_sites_solution_secondary difmap
_audit_creation_method SHELXL97
_cell_angle_alpha 90.00
_cell_angle_beta 106.20(3)
_cell_angle_gamma 90.00
_cell_formula_units_Z 4
_cell_length_a 9.517(3)
_cell_length_b 13.406(3)
_cell_length_c 10.877(3)
_cell_measurement_reflns_used 5550
_cell_measurement_temperature 293(2)
_cell_measurement_theta_max 30.05
_cell_measurement_theta_min 2.70
_cell_volume 1332.6(7)
_computing_cell_refinement 'CrysAlis CCD (Oxford Diffraction, 2003)'
_computing_data_collection 'CrysAlis CCD (Oxford Diffraction, 2003)'
_computing_data_reduction 'CrysAlis RED (Oxford Diffraction, 2003)'
_computing_molecular_graphics 'Ortep-3 (Farrugia, 1997)'
_computing_publication_material 'WinGX (Farrugia, 1999)'
_computing_structure_refinement 'SHELXL-97 (Sheldrick, 1997)'
_computing_structure_solution 'Sir92 (Altamore et al., 1993)'
_diffrn_ambient_temperature 293(2)
_diffrn_measured_fraction_theta_full 0.955
_diffrn_measured_fraction_theta_max 0.955
_diffrn_measurement_device_type Xcalibur
_diffrn_measurement_method \w
_diffrn_radiation_monochromator graphite
_diffrn_radiation_source 'fine-focus sealed tube'
_diffrn_radiation_type MoK\a
_diffrn_radiation_wavelength 0.71073
_diffrn_reflns_av_R_equivalents 0.0473
_diffrn_reflns_av_sigmaI/netI 0.1275
_diffrn_reflns_limit_h_max 13
_diffrn_reflns_limit_h_min -13
_diffrn_reflns_limit_k_max 18
_diffrn_reflns_limit_k_min -15
_diffrn_reflns_limit_l_max 15
_diffrn_reflns_limit_l_min -14
_diffrn_reflns_number 5550
_diffrn_reflns_theta_full 30.05
_diffrn_reflns_theta_max 30.05
_diffrn_reflns_theta_min 2.70
_diffrn_standards_decay_% 0
_diffrn_standards_interval_count 0
_diffrn_standards_interval_time 0
_diffrn_standards_number 0
_exptl_absorpt_coefficient_mu 1.656
_exptl_absorpt_correction_T_max 0.93085
_exptl_absorpt_correction_T_min 0.81617
_exptl_absorpt_correction_type numerical
_exptl_absorpt_process_details 'CrysAlis RED (Oxford Diffraction, 2003)'
_exptl_crystal_colour Blue
_exptl_crystal_density_diffrn 1.674
_exptl_crystal_density_meas 1.67(1)
_exptl_crystal_density_method 'flotation method'
_exptl_crystal_description prismatic
_exptl_crystal_F_000 684
_exptl_crystal_size_max 0.13
_exptl_crystal_size_mid 0.06
_exptl_crystal_size_min 0.04
_refine_diff_density_max 0.957
_refine_diff_density_min -0.667
_refine_diff_density_rms 0.246
_refine_ls_extinction_method none
_refine_ls_goodness_of_fit_ref 0.842
_refine_ls_hydrogen_treatment constr
_refine_ls_matrix_type full
_refine_ls_number_parameters 89
_refine_ls_number_reflns 1864
_refine_ls_number_restraints 0
_refine_ls_restrained_S_all 0.842
_refine_ls_R_factor_all 0.0856
_refine_ls_R_factor_gt 0.0437
_refine_ls_shift/su_max 0.002
_refine_ls_shift/su_mean 0.000
_refine_ls_structure_factor_coef Fsqd
_refine_ls_weighting_details 'calc w=1/[\s^2^(Fo^2^)+(0.0606P)^2^]'
_refine_ls_weighting_scheme calc
_refine_ls_wR_factor_gt 0.1187
_refine_ls_wR_factor_ref 0.1253
_reflns_number_gt 1044
_reflns_number_total 1864
_reflns_threshold_expression >2sigma(I)
_cod_data_source_file cg0601608sup1.cif
_cod_data_source_block compound5
_cod_depositor_comments
;
The following automatic conversions were performed:

'_symmetry_cell_setting' value 'Monoclinic' changed to 'monoclinic'
according to /home/saulius/struct/CIF-dictionaries/cif_core.dic
dictionary named 'cif_core.dic' version 2.4.2 from 2011-04-26.

Automatic conversion script
Id: cif_fix_values 1891 2012-01-12 08:04:46Z andrius 
;
_cod_original_sg_symbol_H-M 'C 2/c'
_cod_database_code 4508755

loop_
_symmetry_equiv_pos_as_xyz
'x, y, z'
'-x, y, -z+1/2'
'x+1/2, y+1/2, z'
'-x+1/2, y+1/2, -z+1/2'
'-x, -y, -z'
'x, -y, z-1/2'
'-x+1/2, -y+1/2, -z'
'x+1/2, -y+1/2, z-1/2'

loop_
_atom_site_label
_atom_site_type_symbol
_atom_site_fract_x
_atom_site_fract_y
_atom_site_fract_z
_atom_site_U_iso_or_equiv
_atom_site_adp_type
_atom_site_occupancy
_atom_site_symmetry_multiplicity
_atom_site_calc_flag
_atom_site_refinement_flags
_atom_site_disorder_group
Cu1 Cu 0.0000 0.52967(5) 0.2500 0.0226(2) Uani 1 2 d S .
C1 C -0.0858(4) 0.5024(3) 0.4733(4) 0.0228(9) Uani 1 1 d . .
O1 O -0.1361(3) 0.52775(19) 0.3577(2) 0.0257(6) Uani 1 1 d . .
O2 O 0.1599(3) 0.5182(2) 0.4533(2) 0.0290(6) Uani 1 1 d . .
N11 N -0.0025(18) 0.6817(3) 0.2611(14) 0.0256(16) Uiso 0.50 1 d P -1
C12 C 0.0470(13) 0.7329(9) 0.3678(12) 0.034(3) Uiso 0.50 1 d P -1
H12 H 0.0825 0.6954 0.4419 0.040 Uiso 0.50 1 calc PR -1
C13 C 0.0528(11) 0.8317(7) 0.3830(10) 0.037(2) Uiso 0.50 1 d P -1
H13 H 0.0942 0.8597 0.4632 0.044 Uiso 0.50 1 calc PR -1
C14 C -0.0018(10) 0.8895(5) 0.2810(7) 0.0225(18) Uiso 0.50 1 d P -1
C17 C -0.0080(10) 1.0010(6) 0.2949(7) 0.032(2) Uiso 0.50 1 d P -1
H17A H 0.0708 1.0211 0.3686 0.039 Uiso 0.50 1 calc PR -1
H17B H -0.0995 1.0181 0.3126 0.039 Uiso 0.50 1 calc PR -1
C16 C -0.0675(14) 0.7365(10) 0.1583(12) 0.041(4) Uiso 0.50 1 d P -1
H16 H -0.1155 0.7049 0.0820 0.049 Uiso 0.50 1 calc PR -1
C15 C -0.0644(11) 0.8415(8) 0.1639(10) 0.039(3) Uiso 0.50 1 d P -1
H15 H -0.1036 0.8789 0.0902 0.047 Uiso 0.50 1 calc PR -1
N22 N -0.003(3) 1.3767(3) 0.2417(19) 0.0233(15) Uiso 0.50 1 d P -1
C21 C -0.1250(10) 1.3241(7) 0.1850(9) 0.026(2) Uiso 0.50 1 d P -1
H21 H -0.2123 1.3589 0.1542 0.031 Uiso 0.50 1 calc PR -1
C20 C -0.1276(9) 1.2235(6) 0.1706(8) 0.0305(19) Uiso 0.50 1 d P -1
H20 H -0.2163 1.1906 0.1380 0.037 Uiso 0.50 1 calc PR -1
C19 C 0.0020(9) 1.1698(6) 0.2045(7) 0.0287(19) Uiso 0.50 1 d P -1
C18 C 0.0039(10) 1.0609(6) 0.1791(8) 0.034(2) Uiso 0.50 1 d P -1
H18A H 0.0941 1.0437 0.1592 0.040 Uiso 0.50 1 calc PR -1
H18B H -0.0771 1.0441 0.1056 0.040 Uiso 0.50 1 calc PR -1
C23 C 0.1227(10) 1.3252(7) 0.2724(9) 0.025(2) Uiso 0.50 1 d P -1
H23 H 0.2103 1.3597 0.3034 0.030 Uiso 0.50 1 calc PR -1
C24 C 0.1272(9) 1.2235(6) 0.2602(9) 0.0294(19) Uiso 0.50 1 d P -1
H24 H 0.2160 1.1903 0.2898 0.035 Uiso 0.50 1 calc PR -1

loop_
_atom_site_aniso_label
_atom_site_aniso_U_11
_atom_site_aniso_U_22
_atom_site_aniso_U_33
_atom_site_aniso_U_23
_atom_site_aniso_U_13
_atom_site_aniso_U_12
Cu1 0.0302(4) 0.0163(3) 0.0212(4) 0.000 0.0073(3) 0.000
C1 0.024(2) 0.0204(19) 0.023(2) -0.0035(14) 0.0048(17) 0.0013(15)
O1 0.0234(14) 0.0320(14) 0.0198(13) 0.0017(12) 0.0028(11) 0.0038(13)
O2 0.0240(15) 0.0397(16) 0.0242(14) 0.0012(12) 0.0080(12) -0.0029(13)

loop_
_atom_type_symbol
_atom_type_description
_atom_type_scat_dispersion_real
_atom_type_scat_dispersion_imag
_atom_type_scat_source
C C 0.0033 0.0016 'International Tables Vol C Tables 4.2.6.8 and 6.1.1.4'
H H 0.0000 0.0000 'International Tables Vol C Tables 4.2.6.8 and 6.1.1.4'
N N 0.0061 0.0033 'International Tables Vol C Tables 4.2.6.8 and 6.1.1.4'
O O 0.0106 0.0060 'International Tables Vol C Tables 4.2.6.8 and 6.1.1.4'
Cu Cu 0.3201 1.2651 'International Tables Vol C Tables 4.2.6.8 and 6.1.1.4'

loop_
_geom_angle_atom_site_label_1
_geom_angle_atom_site_label_2
_geom_angle_atom_site_label_3
_geom_angle
_geom_angle_site_symmetry_1
_geom_angle_site_symmetry_3
O1 Cu1 O1 178.50(16) . 2
O1 Cu1 N11 87.6(4) . .
O1 Cu1 N11 93.9(4) 2 .
O1 Cu1 N11 93.9(4) . 2
O1 Cu1 N11 87.6(4) 2 2
N11 Cu1 N11 7.3(8) . 2
O1 Cu1 N22 90.6(6) . 1_545
O1 Cu1 N22 87.9(6) 2 1_545
N11 Cu1 N22 178.2(8) . 1_545
N11 Cu1 N22 174.1(6) 2 1_545
O1 Cu1 N22 87.9(6) . 2_545
O1 Cu1 N22 90.6(6) 2 2_545
N11 Cu1 N22 174.1(6) . 2_545
N11 Cu1 N22 178.2(8) 2 2_545
N22 Cu1 N22 4.8(11) 1_545 2_545
O1 Cu1 O2 101.59(10) . 2
O1 Cu1 O2 78.31(10) 2 2
N11 Cu1 O2 96.2(4) . 2
N11 Cu1 O2 91.4(4) 2 2
N22 Cu1 O2 84.0(6) 1_545 2
N22 Cu1 O2 88.4(6) 2_545 2
O1 Cu1 O2 78.31(10) . .
O1 Cu1 O2 101.59(10) 2 .
N11 Cu1 O2 91.4(4) . .
N11 Cu1 O2 96.2(4) 2 .
N22 Cu1 O2 88.4(6) 1_545 .
N22 Cu1 O2 84.0(6) 2_545 .
O2 Cu1 O2 172.36(14) 2 .
O2 C1 O1 125.3(4) 5_566 .
O2 C1 C1 118.3(4) 5_566 5_566
O1 C1 C1 116.4(4) . 5_566
C1 O1 Cu1 117.8(2) . .
C1 O2 Cu1 106.9(2) 5_566 .
C12 N11 C16 114.8(6) . .
C12 N11 Cu1 124.4(9) . .
C16 N11 Cu1 120.6(9) . .
N11 C12 C13 128.3(11) . .
N11 C12 H12 115.9 . .
C13 C12 H12 115.9 . .
C12 C13 C14 118.7(10) . .
C12 C13 H13 120.6 . .
C14 C13 H13 120.6 . .
C13 C14 C15 117.2(7) . .
C13 C14 C17 120.7(7) . .
C15 C14 C17 121.9(7) . .
C14 C17 C18 115.2(6) . .
C14 C17 H17A 108.5 . .
C18 C17 H17A 108.5 . .
C14 C17 H17B 108.5 . .
C18 C17 H17B 108.5 . .
H17A C17 H17B 107.5 . .
N11 C16 C15 120.9(11) . .
N11 C16 H16 119.6 . .
C15 C16 H16 119.6 . .
C16 C15 C14 119.7(10) . .
C16 C15 H15 120.1 . .
C14 C15 H15 120.1 . .
C21 N22 C23 116.0(6) . .
C21 N22 Cu1 122.6(12) . 1_565
C23 N22 Cu1 120.4(12) . 1_565
N22 C21 C20 123.7(9) . .
N22 C21 H21 118.1 . .
C20 C21 H21 118.1 . .
C21 C20 C19 119.9(8) . .
C21 C20 H20 120.0 . .
C19 C20 H20 120.0 . .
C24 C19 C20 116.2(7) . .
C24 C19 C18 122.7(7) . .
C20 C19 C18 121.1(7) . .
C19 C18 C17 110.9(7) . .
C19 C18 H18A 109.5 . .
C17 C18 H18A 109.5 . .
C19 C18 H18B 109.5 . .
C17 C18 H18B 109.5 . .
H18A C18 H18B 108.1 . .
N22 C23 C24 122.6(9) . .
N22 C23 H23 118.7 . .
C24 C23 H23 118.7 . .
C23 C24 C19 121.0(8) . .
C23 C24 H24 119.5 . .
C19 C24 H24 119.5 . .

loop_
_geom_bond_atom_site_label_1
_geom_bond_atom_site_label_2
_geom_bond_distance
_geom_bond_site_symmetry_2
Cu1 O1 1.974(3) .
Cu1 O1 1.974(3) 2
Cu1 N11 2.043(5) .
Cu1 N11 2.043(5) 2
Cu1 N22 2.052(4) 1_545
Cu1 N22 2.052(4) 2_545
Cu1 O2 2.314(3) 2
Cu1 O2 2.314(3) .
C1 O2 1.235(4) 5_566
C1 O1 1.261(4) .
C1 C1 1.574(8) 5_566
O2 C1 1.235(4) 5_566
N11 C12 1.317(17) .
N11 C16 1.337(18) .
C12 C13 1.333(14) .
C12 H12 0.9300 .
C13 C14 1.334(12) .
C13 H13 0.9300 .
C14 C15 1.403(13) .
C14 C17 1.504(10) .
C17 C18 1.525(10) .
C17 H17A 0.9700 .
C17 H17B 0.9700 .
C16 C15 1.409(16) .
C16 H16 0.9300 .
C15 H15 0.9300 .
N22 C21 1.35(2) .
N22 C23 1.34(2) .
N22 Cu1 2.052(4) 1_565
C21 C20 1.357(12) .
C21 H21 0.9300 .
C20 C19 1.386(11) .
C20 H20 0.9300 .
C19 C24 1.379(11) .
C19 C18 1.486(11) .
C18 H18A 0.9700 .
C18 H18B 0.9700 .
C23 C24 1.372(11) .
C23 H23 0.9300 .
C24 H24 0.9300 .

loop_
_geom_hbond_atom_site_label_D
_geom_hbond_atom_site_label_H
_geom_hbond_atom_site_label_A
_geom_hbond_distance_DH
_geom_hbond_distance_HA
_geom_hbond_distance_DA
_geom_hbond_angle_DHA
_geom_hbond_site_symmetry_A
C13 H13 O2 0.93 2.79 3.459(11) 130.1 7_566
C15 H15 O2 0.93 2.71 3.508(11) 145.0 8_465
C20 H20 O1 0.93 2.60 3.414(9) 145.8 4_455
C24 H24 O1 0.93 2.59 3.428(9) 150.7 3
